data_2104349
loop_
_publ_author_name
'Howard, Judith A. K.'
'Mahon, Mary F.'
'Raithby, Paul R.'
'Sparkes, Hazel A.'

_publ_section_title
;
 <i>Trans</i>-cinnamic acid and coumarin-3-carboxylic acid:
 experimental charge-density studies to shed light on [2+2]
 cycloaddition reactions
;
_journal_issue 2
_journal_name_full 'Acta Crystallographica Section B'
_journal_page_first 230
_journal_page_last 237
_journal_paper_doi 10.1107/S0108768109001566
_journal_volume 65
_journal_year 2009
_chemical_formula_moiety 'C10 H6 O4'
_chemical_formula_sum 'C10 H6 O4'
_chemical_formula_weight 190.15
_chemical_name_common 'coumarin-3-carboxylic acid'
_chemical_name_systematic
;
 ?
;
_space_group_IT_number 14
_symmetry_cell_setting monoclinic
_symmetry_space_group_name_Hall '-P 2yn'
_symmetry_space_group_name_H-M 'P 1 21/n 1'
_atom_type_scat_source 'International Tables Vol C Tables 4.2.6.8 and 6.1.1.4'
_audit_creation_method SHELXL-97
_cell_angle_alpha 90.00
_cell_angle_beta 107.2560(10)
_cell_angle_gamma 90.00
_cell_formula_units_Z 4
_cell_length_a 11.19920(10)
_cell_length_b 5.46620(10)
_cell_length_c 13.7267(2)
_cell_measurement_reflns_used 66859
_cell_measurement_temperature 100(2)
_cell_measurement_theta_max 67.355
_cell_measurement_theta_min 3.098
_cell_volume 802.49(2)
_computing_cell_refinement
;
CrysAlisPro, Oxford Diffraction Ltd.,
Version 1.171.33.5 (release 18-04-2008 CrysAlis171 .NET)
(compiled Apr 18 2008,18:17:43)
;
_computing_data_collection
;
CrysAlisPro, Oxford Diffraction Ltd.,
Version 1.171.33.5 (release 18-04-2008 CrysAlis171 .NET)
(compiled Apr 18 2008,18:17:43)
;
_computing_data_reduction
;
CrysAlisPro, Oxford Diffraction Ltd.,
Version 1.171.33.5 (release 18-04-2008 CrysAlis171 .NET)
(compiled Apr 18 2008,18:17:43)
;
_computing_molecular_graphics 'Volkov et al, (2006)'
_computing_publication_material 'Volkov et al, (2006)'
_computing_structure_refinement 'Volkov et al, (2006)'
_computing_structure_solution 'SHELXS-97 (Sheldrick, 1998)'
_diffrn_ambient_temperature 100(2)
_diffrn_detector_area_resol_mean 10.3317
_diffrn_measured_fraction_theta_full 0.998
_diffrn_measured_fraction_theta_max 0.998
_diffrn_measurement_device_type 'Goniometer Xcalibur, detector: Atlas (Gemini ultra Mo)'
_diffrn_measurement_method CCD
_diffrn_radiation_monochromator graphite
_diffrn_radiation_source 'Enhance (Mo) X-ray Source'
_diffrn_radiation_type MoK\a
_diffrn_radiation_wavelength 0.71073
_diffrn_reflns_av_R_equivalents 0.0226
_diffrn_reflns_av_sigmaI/netI 0.0529
_diffrn_reflns_limit_h_max 26
_diffrn_reflns_limit_h_min -26
_diffrn_reflns_limit_k_max 13
_diffrn_reflns_limit_k_min -13
_diffrn_reflns_limit_l_max 32
_diffrn_reflns_limit_l_min -32
_diffrn_reflns_number 147662
_diffrn_reflns_theta_full 57.79
_diffrn_reflns_theta_max 57.79
_diffrn_reflns_theta_min 3.098
_exptl_absorpt_coefficient_mu 0.124
_exptl_absorpt_correction_T_max 0.965
_exptl_absorpt_correction_T_min 0.891
_exptl_absorpt_correction_type multi-scan
_exptl_absorpt_process_details
;
CrysAlis RED, Oxford Diffraction Ltd.,
Version 1.171.33.18 (release 23-07-2008 CrysAlis171 .NET)
(compiled Jul 23 2008,18:57:39)
Empirical absorption correction using spherical harmonics,
 implemented in SCALE3 ABSPACK scaling algorithm.
;
_exptl_crystal_colour colourless
_exptl_crystal_density_diffrn 1.574
_exptl_crystal_density_method 'not measured'
_exptl_crystal_description block
_exptl_crystal_F_000 392
_exptl_crystal_size_max 0.60
_exptl_crystal_size_mid 0.52
_exptl_crystal_size_min 0.29
_refine_diff_density_max 0.151
_refine_diff_density_min -0.138
_refine_ls_extinction_method none
_refine_ls_goodness_of_fit_ref 1.669
_refine_ls_matrix_type full
_refine_ls_number_parameters 367
_refine_ls_number_reflns 8933
_refine_ls_number_restraints 0
_refine_ls_R_factor_all 0.028
_refine_ls_R_factor_gt 0.016
_refine_ls_shift/su_max 0
_refine_ls_structure_factor_coef F
_refine_ls_weighting_details
;
calc w1 = 1/[s^2^(Fo)]
;
_refine_ls_weighting_scheme calc
_refine_ls_wR_factor_ref 0.014
_reflns_number_gt 8933
_reflns_number_total 11309
_reflns_threshold_expression 'I >3 \s(I)'
_cod_data_source_file so5021.cif
_cod_data_source_block 2a
_cod_original_sg_symbol_H-M 'P 21/n'
_cod_database_code 2104349
_cod_database_fobs_code 2104349

loop_
_symmetry_equiv_pos_as_xyz
'x, y, z'
'-x+1/2, y+1/2, -z+1/2'
'-x, -y, -z'
'x-1/2, -y-1/2, z-1/2'

loop_
_atom_site_aniso_label
_atom_site_aniso_U_11
_atom_site_aniso_U_22
_atom_site_aniso_U_33
_atom_site_aniso_U_12
_atom_site_aniso_U_13
_atom_site_aniso_U_23
O(1) 0.01327(4) 0.01043(3) 0.01187(4) 0.00072(3) 0.00434(4) 0.00192(3)
O(2) 0.01680(5) 0.01453(4) 0.01584(5) 0.00562(4) 0.00607(4) 0.00173(4)
O(3) 0.02272(7) 0.02447(6) 0.01944(7) 0.00838(6) 0.01356(6) 0.00555(6)
O(4) 0.02317(7) 0.01860(5) 0.01627(6) 0.00354(5) 0.01083(5) 0.00651(5)
C(1) 0.01119(4) 0.01108(3) 0.00970(4) -0.00077(3) 0.00339(3) 0.00093(3)
C(2) 0.01507(5) 0.01562(4) 0.01093(5) -0.00115(4) 0.00496(4) 0.00207(3)
C(3) 0.01500(5) 0.02008(5) 0.01155(5) -0.00124(4) 0.00617(4) 0.00027(4)
C(4) 0.01428(5) 0.01830(5) 0.01418(5) 0.00077(4) 0.00705(4) -0.00097(4)
C(5) 0.01305(4) 0.01357(4) 0.01374(5) 0.00170(3) 0.00590(4) 0.00054(3)
C(6) 0.01067(4) 0.01085(3) 0.01042(4) 0.00028(3) 0.00399(3) 0.00078(3)
C(7) 0.01184(4) 0.01060(3) 0.01063(4) 0.00094(3) 0.00431(3) 0.00171(3)
C(8) 0.01086(4) 0.01102(3) 0.00964(4) 0.00054(3) 0.00363(3) 0.00090(3)
C(9) 0.01129(4) 0.01056(3) 0.01060(4) 0.00117(3) 0.00304(3) 0.00062(3)
C(10) 0.01415(4) 0.01501(4) 0.01128(4) 0.00100(3) 0.00576(4) 0.00172(3)
H(3A) 0.031528 0.029738 0.027646 0.006525 0.01482 0.008194
H(2) 0.037845 0.028009 0.028027 0.011656 0.013196 0.005116
H(3) 0.038669 0.042988 0.027274 0.006083 0.021361 0.001527
H(4) 0.035128 0.036847 0.036477 -0.000279 0.020954 0.011332
H(5) 0.03537 0.025363 0.031254 0.008469 0.013488 0.010856
H(7) 0.033469 0.022741 0.027266 0.010716 0.011966 0.007944

loop_
_atom_site_label
_atom_site_fract_x
_atom_site_fract_y
_atom_site_fract_z
_atom_site_U_iso_or_equiv
_atom_site_occupancy
O(1) 0.900004(14) 0.19923(2) 0.254215(12) 0.012 1
O(2) 0.772812(16) 0.30671(3) 0.341479(13) 0.015 1
O(3) 0.73811(2) 0.03092(4) 0.483840(17) 0.021 1
O(4) 0.856569(19) -0.29867(3) 0.528735(15) 0.018 1
C(1) 0.980824(12) 0.03660(2) 0.230834(10) 0.011 1
C(2) 1.023635(14) 0.09363(2) 0.148238(12) 0.014 1
C(3) 1.106404(15) -0.06761(3) 0.123505(12) 0.015 1
C(4) 1.146074(15) -0.28187(3) 0.180257(13) 0.015 1
C(5) 1.102190(13) -0.33595(2) 0.262115(12) 0.013 1
C(6) 1.017881(12) -0.17668(2) 0.288303(10) 0.01 1
C(7) 0.965884(12) -0.22503(2) 0.369680(10) 0.011 1
C(8) 0.881696(12) -0.06819(2) 0.389306(10) 0.01 1
C(9) 0.846586(12) 0.15328(2) 0.328619(10) 0.011 1
C(10) 0.825109(14) -0.12314(2) 0.472765(11) 0.013 1
H(3A) 0.730201 0.162694 0.430715 0.028 1
H(2) 0.993041 0.256504 0.103211 0.031 1
H(3) 1.140067 -0.023708 0.059563 0.034 1
H(4) 1.209662 -0.408184 0.160928 0.034 1
H(5) 1.130951 -0.500765 0.306234 0.03 1
H(7) 0.9972 -0.384099 0.41704 0.027 1

loop_
_geom_angle_atom_site_label_1
_geom_angle_atom_site_label_2
_geom_angle_atom_site_label_3
_geom_angle_site_symmetry_1
_geom_angle_site_symmetry_2
_geom_angle_site_symmetry_3
_geom_angle
_geom_angle_publ_flag
C(1) O(1) C(9) . . . 121.770(10) yes
C(10) O(3) H(3A) . . . 106.22 no
O(1) C(1) C(2) . . . 117.130(10) yes
O(1) C(1) C(6) . . . 120.890(10) yes
C(2) C(1) C(6) . . . 121.990(10) yes
C(1) C(2) C(3) . . . 118.180(10) yes
C(1) C(2) H(2) . . . 121.58 no
C(3) C(2) H(2) . . . 120.23 no
C(2) C(3) C(4) . . . 121.120(10) yes
C(2) C(3) H(3) . . . 118.41 no
C(4) C(3) H(3) . . . 120.47 no
C(3) C(4) C(5) . . . 119.880(10) yes
C(3) C(4) H(4) . . . 121.35 no
C(5) C(4) H(4) . . . 118.77 no
C(4) C(5) C(6) . . . 120.100(10) yes
C(4) C(5) H(5) . . . 120.95 no
C(6) C(5) H(5) . . . 118.94 no
C(1) C(6) C(5) . . . 118.720(10) yes
C(1) C(6) C(7) . . . 118.230(10) yes
C(5) C(6) C(7) . . . 123.030(10) yes
C(6) C(7) C(8) . . . 120.380(10) yes
C(6) C(7) H(7) . . . 118.98 no
C(8) C(7) H(7) . . . 120.60 no
C(7) C(8) C(9) . . . 119.770(10) yes
C(7) C(8) C(10) . . . 120.120(10) yes
C(9) C(8) C(10) . . . 120.110(10) yes
O(1) C(9) O(2) . . . 116.730(10) yes
O(1) C(9) C(8) . . . 118.810(10) yes
O(2) C(9) C(8) . . . 124.440(10) yes
O(3) C(10) O(4) . . . 120.85(2) yes
O(3) C(10) C(8) . . . 116.850(10) yes
O(4) C(10) C(8) . . . 122.290(10) yes

loop_
_geom_bond_atom_site_label_1
_geom_bond_atom_site_label_2
_geom_bond_site_symmetry_1
_geom_bond_site_symmetry_2
_geom_bond_distance
_geom_bond_publ_flag
O(1) C(1) . . 1.3729(2) yes
O(1) C(9) . . 1.3515(2) yes
O(2) C(9) . . 1.2263(2) yes
O(3) C(10) . . 1.3302(2) yes
O(3) H(3A) . . 1.0100 no
O(4) C(10) . . 1.2142(2) yes
C(1) C(2) . . 1.3910(2) yes
C(1) C(6) . . 1.3998(2) yes
C(2) C(3) . . 1.3921(2) yes
C(2) H(2) . . 1.0800 no
C(3) C(4) . . 1.4038(2) yes
C(3) H(3) . . 1.0800 no
C(4) C(5) . . 1.3853(2) yes
C(4) H(4) . . 1.0800 no
C(5) C(6) . . 1.4071(2) yes
C(5) H(5) . . 1.0800 no
C(6) C(7) . . 1.4292(2) yes
C(7) C(8) . . 1.3591(2) yes
C(7) H(7) . . 1.0800 no
C(8) C(9) . . 1.4559(2) yes
C(8) C(10) . . 1.4950(2) yes

loop_
_geom_torsion_atom_site_label_1
_geom_torsion_atom_site_label_2
_geom_torsion_atom_site_label_3
_geom_torsion_atom_site_label_4
_geom_torsion_site_symmetry_1
_geom_torsion_site_symmetry_2
_geom_torsion_site_symmetry_3
_geom_torsion_site_symmetry_4
_geom_torsion
_geom_torsion_publ_flag
C(1) O(1) C(9) O(2) . . . . -177.83(2) yes
C(9) O(1) C(1) C(2) . . . . 175.56(2) yes
C(9) O(1) C(1) C(6) . . . . -4.490(10) yes
C(1) O(1) C(9) C(8) . . . . 3.660(10) yes
H(3A) O(2) C(9) O(1) . . . . 176.76 yes
C(9) O(2) H(3A) O(3) . . . . 12.53 yes
H(3A) O(2) C(9) C(8) . . . . -4.82 yes
C(10) O(3) H(3A) O(2) . . . . -8.67 yes
H(3A) O(3) C(10) O(4) . . . . 178.28 yes
H(3A) O(3) C(10) C(8) . . . . -1.35 yes
O(1) C(1) C(2) C(3) . . . . 179.54(2) yes
O(1) C(1) C(2) H(2) . . . . -1.43 yes
O(1) C(1) C(6) C(5) . . . . -179.16(2) yes
O(1) C(1) C(6) C(7) . . . . 2.200(10) yes
C(6) C(1) C(2) C(3) . . . . -0.420(10) yes
C(2) C(1) C(6) C(5) . . . . 0.790(10) yes
C(2) C(1) C(6) C(7) . . . . -177.84(2) yes
C(6) C(1) C(2) H(2) . . . . 178.62 yes
C(1) C(2) C(3) C(4) . . . . -0.140(10) yes
C(1) C(2) C(3) H(3) . . . . -179.82 yes
H(2) C(2) C(3) C(4) . . . . -179.18 yes
H(2) C(2) C(3) H(3) . . . . 1.13 yes
C(2) C(3) C(4) C(5) . . . . 0.300(10) yes
C(2) C(3) C(4) H(4) . . . . 179.48 yes
H(3) C(3) C(4) C(5) . . . . 179.98 yes
H(3) C(3) C(4) H(4) . . . . -0.84 yes
C(3) C(4) C(5) C(6) . . . . 0.080(10) yes
C(3) C(4) C(5) H(5) . . . . 179.41 yes
H(4) C(4) C(5) C(6) . . . . -179.11 yes
H(4) C(4) C(5) H(5) . . . . 0.22 yes
C(4) C(5) C(6) C(1) . . . . -0.610(10) yes
C(4) C(5) C(6) C(7) . . . . 177.96(2) yes
H(5) C(5) C(6) C(1) . . . . -179.95 yes
H(5) C(5) C(6) C(7) . . . . -1.39 yes
C(1) C(6) C(7) C(8) . . . . 0.730(10) yes
C(1) C(6) C(7) H(7) . . . . -176.92 yes
C(5) C(6) C(7) C(8) . . . . -177.84(2) yes
C(5) C(6) C(7) H(7) . . . . 4.51 yes
C(6) C(7) C(8) C(9) . . . . -1.470(10) yes
C(6) C(7) C(8) C(10) . . . . 178.39(2) yes
H(7) C(7) C(8) C(9) . . . . 176.14 yes
H(7) C(7) C(8) C(10) . . . . -4.00 yes
C(7) C(8) C(9) O(1) . . . . -0.670(10) yes
C(7) C(8) C(9) O(2) . . . . -179.05(2) yes
C(7) C(8) C(10) O(3) . . . . -176.21(2) yes
C(7) C(8) C(10) O(4) . . . . 4.16(2) yes
C(10) C(8) C(9) O(1) . . . . 179.47(2) yes
C(10) C(8) C(9) O(2) . . . . 1.090(10) yes
C(9) C(8) C(10) O(3) . . . . 3.65(2) yes
C(9) C(8) C(10) O(4) . . . . -175.98(2) yes

loop_
_cod_related_entry_id
_cod_related_entry_database
_cod_related_entry_code
1 ChemSpider 10298
